data_7102703
loop_
_publ_author_name
'Metrangolo, Pierangelo'
'Pilati, Tullio'
'Resnati, Giuseppe'
'Stevenazzi, Andrea'

_publ_section_title
;
 Metric engineering of perfluorocarbon-hydrocarbon layered solids
 driven by the halogen bonding.
;
_journal_issue 13
_journal_name_full 'Chemical communications (Cambridge, England)'
_journal_page_first 1492
_journal_page_last 1493
_journal_paper_doi 10.1039/b402305f
_journal_year 2004
_chemical_formula_moiety 'C6 H6 N2, C8 F16 I2'
_chemical_formula_sum 'C14 H8 F16 I2 N2'
_chemical_formula_weight 762.02
_chemical_name_systematic
;
1,4-dicianobutane 1,6-diiodohexadecafluorooctane
;
_space_group_IT_number 2
_symmetry_cell_setting triclinic
_symmetry_space_group_name_Hall '-P 1'
_symmetry_space_group_name_H-M 'P -1'
_atom_sites_solution_hydrogens difmap
_atom_sites_solution_primary direct
_atom_sites_solution_secondary difmap
_audit_creation_method SHELXL-97
_audit_update_record
;
May 7th, 2003

Checkcif

;
_cell_angle_alpha 93.480(14)
_cell_angle_beta 97.835(15)
_cell_angle_gamma 110.882(13)
_cell_formula_units_Z 1
_cell_length_a 5.3349(6)
_cell_length_b 7.3918(8)
_cell_length_c 14.6816(18)
_cell_measurement_reflns_used 5872
_cell_measurement_temperature 90(2)
_cell_measurement_theta_max 35.933
_cell_measurement_theta_min 2.821
_cell_volume 532.13(11)
_computing_cell_refinement 'Bruker SAINT'
_computing_data_collection 'Bruker SMART'
_computing_data_reduction 'Bruker SAINT'
_computing_molecular_graphics 'ORTEPIII (Burnett & Johnson,1996)'
_computing_publication_material 'SHELXL-97 (Sheldrick, 1997)'
_computing_structure_refinement 'SHELXL-97 (Sheldrick, 1997)'
_computing_structure_solution 'SIR-92, (Altomare et al., 1994)'
_diffrn_ambient_temperature 90(2)
_diffrn_measured_fraction_theta_full 0.945
_diffrn_measured_fraction_theta_max 0.945
_diffrn_measurement_device_type 'Bruker APEX CCD area detector'
_diffrn_measurement_method '\w and \f scans'
_diffrn_radiation_monochromator graphite
_diffrn_radiation_source 'fine-focus sealed tube'
_diffrn_radiation_type MoK\a
_diffrn_radiation_wavelength 0.71073
_diffrn_reflns_av_R_equivalents 0.0247
_diffrn_reflns_av_sigmaI/netI 0.0236
_diffrn_reflns_limit_h_max 8
_diffrn_reflns_limit_h_min -8
_diffrn_reflns_limit_k_max 12
_diffrn_reflns_limit_k_min -12
_diffrn_reflns_limit_l_max 24
_diffrn_reflns_limit_l_min -24
_diffrn_reflns_number 15685
_diffrn_reflns_theta_full 36.19
_diffrn_reflns_theta_max 36.19
_diffrn_reflns_theta_min 2.82
_diffrn_standards_decay_% 0.00
_exptl_absorpt_coefficient_mu 3.099
_exptl_absorpt_correction_T_max 0.680451
_exptl_absorpt_correction_T_min 0.565084
_exptl_absorpt_correction_type multi-scan
_exptl_absorpt_process_details 'SADABS,(Bruker, 1997)'
_exptl_crystal_colour colourless
_exptl_crystal_density_diffrn 2.378
_exptl_crystal_density_method 'not measured'
_exptl_crystal_description 'irregular prism'
_exptl_crystal_F_000 356
_exptl_crystal_size_max 0.29
_exptl_crystal_size_mid 0.22
_exptl_crystal_size_min 0.12
_refine_diff_density_max 2.443
_refine_diff_density_min -1.309
_refine_diff_density_rms 0.171
_refine_ls_extinction_method none
_refine_ls_goodness_of_fit_ref 1.199
_refine_ls_hydrogen_treatment refall
_refine_ls_matrix_type full
_refine_ls_number_parameters 170
_refine_ls_number_reflns 4825
_refine_ls_number_restraints 0
_refine_ls_restrained_S_all 1.199
_refine_ls_R_factor_all 0.0352
_refine_ls_R_factor_gt 0.0332
_refine_ls_shift/su_max 0.002
_refine_ls_shift/su_mean 0.000
_refine_ls_structure_factor_coef Fsqd
_refine_ls_weighting_details 'w=1/[\s^2^(Fo^2^)+(0.0398P)^2^+0.3885P] where P=(Fo^2^+2Fc^2^)/3'
_refine_ls_weighting_scheme calc
_refine_ls_wR_factor_gt 0.0780
_refine_ls_wR_factor_ref 0.0791
_reflns_number_gt 4625
_reflns_number_total 4825
_reflns_threshold_expression >2\s(I)
_cod_data_source_file b402305f.txt
_cod_data_source_block re98
_cod_depositor_comments
;
The following automatic conversions were performed:
'_geom_bond_publ_flag' value 'NO' changed to 'no' according to
'/home/saulius/struct/CIF-dictionaries/cif_core.dic' dictionary named
'cif_core.dic' version 2.4.1 from 2010-06-29 (21
time).

'_geom_angle_publ_flag' value 'NO' changed to 'no' according to
'/home/saulius/struct/CIF-dictionaries/cif_core.dic' dictionary named
'cif_core.dic' version 2.4.1 from 2010-06-29 (37
times).

'_geom_torsion_publ_flag' value 'NO' changed to 'no' according to
'/home/saulius/struct/CIF-dictionaries/cif_core.dic' dictionary named
'cif_core.dic' version 2.4.1 from 2010-06-29 (29 times).

Automatic conversion script
Id: cif_fix_enum 1527 2010-12-29 10:47:43Z saulius 
;
_cod_original_sg_symbol_H-M P-1
_cod_database_code 7102703

loop_
_symmetry_equiv_pos_as_xyz
'x, y, z'
'-x, -y, -z'

loop_
_atom_site_label
_atom_site_type_symbol
_atom_site_fract_x
_atom_site_fract_y
_atom_site_fract_z
_atom_site_U_iso_or_equiv
_atom_site_adp_type
_atom_site_occupancy
_atom_site_calc_flag
N N 0.2292(4) 0.5462(3) 0.40713(16) 0.0235(4) Uani 1 d
C1 C 0.0985(4) 0.6383(3) 0.41433(15) 0.0181(3) Uani 1 d
C2 C -0.0629(4) 0.7594(3) 0.42432(15) 0.0171(3) Uani 1 d
H2A H -0.104(6) 0.802(5) 0.364(2) 0.012(7) Uiso 1 d
H2B H -0.236(9) 0.685(6) 0.442(3) 0.035(10) Uiso 1 d
C3 C 0.0828(4) 0.9353(3) 0.49749(15) 0.0156(3) Uani 1 d
H3A H 0.264(8) 1.007(5) 0.482(3) 0.025(9) Uiso 1 d
H3B H 0.109(8) 0.888(6) 0.557(3) 0.029(9) Uiso 1 d
C4 C 0.4447(4) 0.0208(3) 0.22257(14) 0.0158(3) Uani 1 d
I I 0.36801(3) 0.251979(18) 0.294146(9) 0.01641(4) Uani 1 d
F1 F 0.5072(3) -0.0890(2) 0.28531(10) 0.0253(3) Uani 1 d
F2 F 0.6565(3) 0.0915(2) 0.17863(12) 0.0251(3) Uani 1 d
C5 C 0.1948(4) -0.1111(3) 0.15138(14) 0.0142(3) Uani 1 d
F3 F 0.1173(3) 0.0023(2) 0.09502(10) 0.0226(3) Uani 1 d
F4 F -0.0076(3) -0.1980(2) 0.19784(10) 0.0216(3) Uani 1 d
C6 C 0.2452(4) -0.2698(3) 0.09033(14) 0.0148(3) Uani 1 d
F5 F 0.3853(3) -0.3546(2) 0.14389(11) 0.0252(3) Uani 1 d
F6 F 0.3972(3) -0.1819(2) 0.02905(11) 0.0247(3) Uani 1 d
C7 C -0.0217(4) -0.4334(3) 0.03871(14) 0.0141(3) Uani 1 d
F7 F -0.1912(3) -0.3514(2) 0.00059(11) 0.0230(3) Uani 1 d
F8 F -0.1363(3) -0.5435(2) 0.10221(10) 0.0246(3) Uani 1 d

loop_
_atom_site_aniso_label
_atom_site_aniso_U_11
_atom_site_aniso_U_22
_atom_site_aniso_U_33
_atom_site_aniso_U_23
_atom_site_aniso_U_13
_atom_site_aniso_U_12
N 0.0213(9) 0.0206(9) 0.0290(10) -0.0026(7) 0.0045(7) 0.0091(7)
C1 0.0168(8) 0.0167(8) 0.0192(9) -0.0016(7) 0.0023(7) 0.0053(7)
C2 0.0156(8) 0.0171(8) 0.0191(8) -0.0026(6) 0.0004(6) 0.0084(7)
C3 0.0137(7) 0.0160(8) 0.0169(8) -0.0017(6) -0.0002(6) 0.0068(6)
C4 0.0150(8) 0.0147(8) 0.0168(8) -0.0007(6) -0.0003(6) 0.0061(6)
I 0.01635(6) 0.01371(6) 0.01701(7) -0.00398(4) -0.00032(4) 0.00501(4)
F1 0.0327(8) 0.0205(6) 0.0212(6) -0.0024(5) -0.0102(6) 0.0143(6)
F2 0.0153(6) 0.0226(7) 0.0323(8) -0.0065(6) 0.0079(5) 0.0013(5)
C5 0.0140(7) 0.0143(7) 0.0139(7) -0.0006(6) 0.0008(6) 0.0055(6)
F3 0.0321(7) 0.0186(6) 0.0178(6) -0.0021(5) -0.0068(5) 0.0150(6)
F4 0.0158(6) 0.0227(6) 0.0213(6) -0.0052(5) 0.0072(5) 0.0011(5)
C6 0.0138(7) 0.0129(7) 0.0163(8) -0.0010(6) 0.0024(6) 0.0040(6)
F5 0.0257(7) 0.0202(6) 0.0295(7) -0.0059(5) -0.0095(6) 0.0146(6)
F6 0.0234(7) 0.0187(6) 0.0250(7) -0.0045(5) 0.0129(5) -0.0027(5)
C7 0.0133(7) 0.0122(7) 0.0153(7) -0.0004(6) 0.0024(6) 0.0032(6)
F7 0.0186(6) 0.0229(6) 0.0271(7) -0.0072(5) -0.0050(5) 0.0121(5)
F8 0.0303(7) 0.0173(6) 0.0184(6) -0.0015(5) 0.0112(5) -0.0027(5)

loop_
_atom_type_symbol
_atom_type_description
_atom_type_scat_dispersion_real
_atom_type_scat_dispersion_imag
_atom_type_scat_source
C C 0.0033 0.0016 'International Tables Vol C Tables 4.2.6.8 and 6.1.1.4'
H H 0.0000 0.0000 'International Tables Vol C Tables 4.2.6.8 and 6.1.1.4'
N N 0.0061 0.0033 'International Tables Vol C Tables 4.2.6.8 and 6.1.1.4'
F F 0.0171 0.0103 'International Tables Vol C Tables 4.2.6.8 and 6.1.1.4'
I I -0.4742 1.8119 'International Tables Vol C Tables 4.2.6.8 and 6.1.1.4'

loop_
_geom_angle_atom_site_label_1
_geom_angle_atom_site_label_2
_geom_angle_atom_site_label_3
_geom_angle
_geom_angle_site_symmetry_1
_geom_angle_site_symmetry_3
_geom_angle_publ_flag
N C1 C2 178.8(2) . . no
C1 C2 C3 112.23(18) . . no
C1 C2 H2A 108.4(18) . . no
C3 C2 H2A 110.6(19) . . no
C1 C2 H2B 111(2) . . no
C3 C2 H2B 107(2) . . no
H2A C2 H2B 107(3) . . no
C3 C3 C2 111.1(2) 2_576 . no
C3 C3 H3A 111(2) 2_576 . no
C2 C3 H3A 108(2) . . no
C3 C3 H3B 109(2) 2_576 . no
C2 C3 H3B 108(2) . . no
H3A C3 H3B 108(3) . . no
F2 C4 F1 107.79(18) . . no
F2 C4 C5 108.70(17) . . no
F1 C4 C5 108.69(17) . . no
F2 C4 I 110.96(14) . . no
F1 C4 I 108.50(14) . . no
C5 C4 I 112.08(13) . . no
F3 C5 F4 108.78(17) . . no
F3 C5 C4 108.23(16) . . no
F4 C5 C4 108.02(16) . . no
F3 C5 C6 107.89(16) . . no
F4 C5 C6 109.06(16) . . no
C4 C5 C6 114.73(16) . . no
F6 C6 F5 108.26(17) . . no
F6 C6 C5 108.02(16) . . no
F5 C6 C5 109.27(16) . . no
F6 C6 C7 109.82(17) . . no
F5 C6 C7 107.78(16) . . no
C5 C6 C7 113.57(16) . . no
F7 C7 F8 109.04(17) . . no
F7 C7 C7 108.2(2) . 2_545 no
F8 C7 C7 108.8(2) . 2_545 no
F7 C7 C6 109.06(16) . . no
F8 C7 C6 107.27(16) . . no
C7 C7 C6 114.3(2) 2_545 . no

loop_
_geom_bond_atom_site_label_1
_geom_bond_atom_site_label_2
_geom_bond_distance
_geom_bond_site_symmetry_2
_geom_bond_publ_flag
N C1 1.145(3) . no
C1 C2 1.460(3) . no
C2 C3 1.527(3) . no
C2 H2A 0.98(3) . no
C2 H2B 0.97(4) . no
C3 C3 1.521(4) 2_576 no
C3 H3A 0.99(4) . no
C3 H3B 0.97(4) . no
C4 F2 1.336(3) . no
C4 F1 1.348(2) . no
C4 C5 1.546(3) . no
C4 I 2.142(2) . no
C5 F3 1.340(2) . no
C5 F4 1.343(2) . no
C5 C6 1.554(3) . no
C6 F6 1.335(2) . no
C6 F5 1.343(2) . no
C6 C7 1.559(3) . no
C7 F7 1.339(2) . no
C7 F8 1.341(2) . no
C7 C7 1.553(4) 2_545 no

loop_
_geom_torsion_atom_site_label_1
_geom_torsion_atom_site_label_2
_geom_torsion_atom_site_label_3
_geom_torsion_atom_site_label_4
_geom_torsion
_geom_torsion_site_symmetry_4
_geom_torsion_publ_flag
N C1 C2 C3 -23(12) . no
C1 C2 C3 C3 176.8(2) 2_576 no
F2 C4 C5 F3 -69.1(2) . no
F1 C4 C5 F3 173.82(17) . no
I C4 C5 F3 53.91(19) . no
F2 C4 C5 F4 173.26(17) . no
F1 C4 C5 F4 56.2(2) . no
I C4 C5 F4 -63.72(18) . no
F2 C4 C5 C6 51.4(2) . no
F1 C4 C5 C6 -65.7(2) . no
I C4 C5 C6 174.42(13) . no
F3 C5 C6 F6 47.3(2) . no
F4 C5 C6 F6 165.35(17) . no
C4 C5 C6 F6 -73.4(2) . no
F3 C5 C6 F5 164.91(17) . no
F4 C5 C6 F5 -77.1(2) . no
C4 C5 C6 F5 44.2(2) . no
F3 C5 C6 C7 -74.7(2) . no
F4 C5 C6 C7 43.3(2) . no
C4 C5 C6 C7 164.57(17) . no
F6 C6 C7 F7 -75.3(2) . no
F5 C6 C7 F7 166.95(17) . no
C5 C6 C7 F7 45.8(2) . no
F6 C6 C7 F8 166.71(17) . no
F5 C6 C7 F8 49.0(2) . no
C5 C6 C7 F8 -72.2(2) . no
F6 C6 C7 C7 46.0(3) 2_545 no
F5 C6 C7 C7 -71.7(3) 2_545 no
C5 C6 C7 C7 167.1(2) 2_545 no
